data_1513953
loop_
_publ_author_name
'Kim, Yong Wook'
'Georg, Gunda I.'

_publ_section_title
;
 Boron-Heck Reaction of Cyclic Enaminones: Regioselective Direct Arylation
 via Oxidative Palladium(II) Catalysis.
;
_journal_issue 6
_journal_name_full 'Organic letters'
_journal_page_first 1574
_journal_page_last 1577
_journal_paper_doi 10.1021/ol500105d
_journal_volume 16
_journal_year 2014
_chemical_formula_moiety 'C27 H27 N O5'
_chemical_formula_sum 'C27 H27 N O5'
_chemical_formula_weight 445.50
_chemical_name_common 12195a
_chemical_name_systematic
; 
 ? 
;
_space_group_IT_number 15
_symmetry_cell_setting monoclinic
_symmetry_space_group_name_Hall '-C 2yc'
_symmetry_space_group_name_H-M 'C 1 2/c 1'
_atom_sites_solution_hydrogens geom
_atom_sites_solution_primary direct
_atom_sites_solution_secondary difmap
_audit_creation_method SHELXL-97
_cell_angle_alpha 90.00
_cell_angle_beta 107.210(1)
_cell_angle_gamma 90.00
_cell_formula_units_Z 8
_cell_length_a 27.410(3)
_cell_length_b 7.7863(8)
_cell_length_c 22.292(2)
_cell_measurement_reflns_used 2786
_cell_measurement_temperature 173(2)
_cell_measurement_theta_max 26.36
_cell_measurement_theta_min 2.80
_cell_volume 4544.6(8)
_computing_cell_refinement 'Bruker SAINT'
_computing_data_collection 'Bruker APEX2'
_computing_data_reduction 'Bruker SAINT'
_computing_molecular_graphics 'Bruker SHELXTL'
_computing_publication_material 'Bruker SHELXTL'
_computing_structure_refinement 'SHELXL-97 (Sheldrick, 2008)'
_computing_structure_solution 'SHELXS-97 (Sheldrick, 2008)'
_diffrn_ambient_temperature 173(2)
_diffrn_measured_fraction_theta_full 0.998
_diffrn_measured_fraction_theta_max 0.998
_diffrn_measurement_device_type 'Bruker APEX-II CCD'
_diffrn_radiation_monochromator graphite
_diffrn_radiation_source 'sealed tube'
_diffrn_radiation_type MoK\a
_diffrn_radiation_wavelength 0.71073
_diffrn_reflns_av_R_equivalents 0.0384
_diffrn_reflns_av_sigmaI/netI 0.0332
_diffrn_reflns_limit_h_max 32
_diffrn_reflns_limit_h_min -34
_diffrn_reflns_limit_k_max 9
_diffrn_reflns_limit_k_min 0
_diffrn_reflns_limit_l_max 27
_diffrn_reflns_limit_l_min 0
_diffrn_reflns_number 20393
_diffrn_reflns_theta_full 26.41
_diffrn_reflns_theta_max 26.41
_diffrn_reflns_theta_min 2.08
_exptl_absorpt_coefficient_mu 0.090
_exptl_absorpt_correction_T_max 0.9929
_exptl_absorpt_correction_T_min 0.9650
_exptl_absorpt_correction_type multi-scan
_exptl_absorpt_process_details 'SADABS (Sheldrick, 2008/4)'
_exptl_crystal_colour colourless
_exptl_crystal_density_diffrn 1.302
_exptl_crystal_density_method 'not measured'
_exptl_crystal_description Plate
_exptl_crystal_F_000 1888
_exptl_crystal_size_max 0.40
_exptl_crystal_size_mid 0.26
_exptl_crystal_size_min 0.08
_refine_diff_density_max 0.153
_refine_diff_density_min -0.192
_refine_diff_density_rms 0.039
_refine_ls_extinction_method none
_refine_ls_goodness_of_fit_ref 1.029
_refine_ls_hydrogen_treatment constr
_refine_ls_matrix_type full
_refine_ls_number_parameters 300
_refine_ls_number_reflns 4658
_refine_ls_number_restraints 0
_refine_ls_restrained_S_all 1.029
_refine_ls_R_factor_all 0.0670
_refine_ls_R_factor_gt 0.0417
_refine_ls_shift/su_max 0.000
_refine_ls_shift/su_mean 0.000
_refine_ls_structure_factor_coef Fsqd
_refine_ls_weighting_details 'calc w=1/[\s^2^(Fo^2^)+(0.0456P)^2^+2.1436P] where P=(Fo^2^+2Fc^2^)/3'
_refine_ls_weighting_scheme calc
_refine_ls_wR_factor_gt 0.0941
_refine_ls_wR_factor_ref 0.1070
_reflns_number_gt 3326
_reflns_number_total 4658
_reflns_threshold_expression >2sigma(I)
_cod_data_source_file ol500105d_si_002.cif
_cod_data_source_block 12195a
_cod_depositor_comments
;
The following automatic conversions were performed:

'_symmetry_cell_setting' value 'Monoclinic' changed to 'monoclinic'
according to
/usr/data/users/saulius/crontab/automatic-downloads/current/ACS/lib/dictionaries/cif_core.dic
dictionary named 'cif_core.dic' version 2.4.2 from 2011-04-26.

Automatic conversion script
Id: cif_fix_values 2281 2013-09-26 08:29:07Z andrius 
;
_cod_original_sg_symbol_H-M C2/c
_cod_database_code 1513953

loop_
_symmetry_equiv_pos_as_xyz
'x, y, z'
'-x, y, -z+1/2'
'x+1/2, y+1/2, z'
'-x+1/2, y+1/2, -z+1/2'
'-x, -y, -z'
'x, -y, z-1/2'
'-x+1/2, -y+1/2, -z'
'x+1/2, -y+1/2, z-1/2'

loop_
_atom_site_label
_atom_site_type_symbol
_atom_site_fract_x
_atom_site_fract_y
_atom_site_fract_z
_atom_site_U_iso_or_equiv
_atom_site_adp_type
_atom_site_occupancy
_atom_site_symmetry_multiplicity
_atom_site_calc_flag
_atom_site_refinement_flags
O1 O 0.03105(6) 1.37534(19) 0.32778(8) 0.0737(5) Uani 1 1 d .
O2 O 0.24671(4) 1.15960(16) 0.58677(6) 0.0434(3) Uani 1 1 d .
O3 O -0.16106(4) 0.68174(17) 0.17847(6) 0.0462(3) Uani 1 1 d .
O4 O -0.00324(4) 0.72925(15) 0.47014(5) 0.0387(3) Uani 1 1 d .
O5 O 0.07638(4) 0.69322(14) 0.46088(5) 0.0369(3) Uani 1 1 d .
N1 N 0.02896(5) 0.91275(16) 0.41195(6) 0.0281(3) Uani 1 1 d .
C1 C 0.07272(6) 0.9578(2) 0.38934(7) 0.0295(4) Uani 1 1 d .
H1A H 0.0843 0.8497 0.3735 0.035 Uiso 1 1 calc R
C2 C 0.05589(7) 1.0820(2) 0.33360(7) 0.0351(4) Uani 1 1 d .
H2A H 0.0866 1.1254 0.3238 0.042 Uiso 1 1 calc R
H2B H 0.0351 1.0182 0.2964 0.042 Uiso 1 1 calc R
C3 C 0.02571(7) 1.2314(2) 0.34504(8) 0.0389(4) Uani 1 1 d .
C4 C -0.01164(7) 1.1927(2) 0.38036(8) 0.0365(4) Uani 1 1 d .
H4A H -0.0448 1.2457 0.3578 0.044 Uiso 1 1 calc R
H4B H 0.0005 1.2473 0.4223 0.044 Uiso 1 1 calc R
C5 C -0.02022(6) 1.0010(2) 0.38925(7) 0.0300(4) Uani 1 1 d .
H5A H -0.0369 0.9923 0.4234 0.036 Uiso 1 1 calc R
C6 C 0.11752(6) 1.02535(19) 0.44183(7) 0.0289(3) Uani 1 1 d .
C7 C 0.11198(6) 1.0994(2) 0.49587(7) 0.0318(4) Uani 1 1 d .
H7A H 0.0786 1.1170 0.4994 0.038 Uiso 1 1 calc R
C8 C 0.15397(6) 1.1485(2) 0.54495(8) 0.0345(4) Uani 1 1 d .
H8A H 0.1493 1.1992 0.5817 0.041 Uiso 1 1 calc R
C9 C 0.20246(6) 1.1234(2) 0.54016(8) 0.0340(4) Uani 1 1 d .
C10 C 0.20894(6) 1.0533(2) 0.48574(8) 0.0379(4) Uani 1 1 d .
H10A H 0.2423 1.0389 0.4819 0.045 Uiso 1 1 calc R
C11 C 0.16703(6) 1.0049(2) 0.43747(8) 0.0354(4) Uani 1 1 d .
H11A H 0.1718 0.9566 0.4005 0.042 Uiso 1 1 calc R
C12 C 0.24220(8) 1.2352(3) 0.64246(10) 0.0641(6) Uani 1 1 d .
H12A H 0.2763 1.2548 0.6716 0.096 Uiso 1 1 calc R
H12B H 0.2230 1.1583 0.6620 0.096 Uiso 1 1 calc R
H12C H 0.2242 1.3450 0.6325 0.096 Uiso 1 1 calc R
C13 C -0.05604(6) 0.9137(2) 0.33162(7) 0.0283(3) Uani 1 1 d .
C14 C -0.10607(6) 0.9731(2) 0.30698(8) 0.0355(4) Uani 1 1 d .
H14A H -0.1170 1.0699 0.3256 0.043 Uiso 1 1 calc R
C15 C -0.13980(6) 0.8940(2) 0.25621(8) 0.0387(4) Uani 1 1 d .
H15A H -0.1736 0.9370 0.2399 0.046 Uiso 1 1 calc R
C16 C -0.12466(6) 0.7513(2) 0.22867(8) 0.0344(4) Uani 1 1 d .
C17 C -0.07547(6) 0.6886(2) 0.25265(7) 0.0325(4) Uani 1 1 d .
H17A H -0.0647 0.5911 0.2343 0.039 Uiso 1 1 calc R
C18 C -0.04198(6) 0.7702(2) 0.30393(7) 0.0301(4) Uani 1 1 d .
H18A H -0.0084 0.7261 0.3205 0.036 Uiso 1 1 calc R
C19 C -0.14585(8) 0.5403(3) 0.14715(9) 0.0522(5) Uani 1 1 d .
H19A H -0.1746 0.5048 0.1114 0.078 Uiso 1 1 calc R
H19B H -0.1354 0.4440 0.1765 0.078 Uiso 1 1 calc R
H19C H -0.1172 0.5751 0.1321 0.078 Uiso 1 1 calc R
C20 C 0.03127(6) 0.7743(2) 0.44966(7) 0.0300(4) Uani 1 1 d .
C21 C 0.08615(7) 0.5495(2) 0.50454(9) 0.0425(4) Uani 1 1 d .
H21A H 0.0975 0.4489 0.4851 0.051 Uiso 1 1 calc R
H21B H 0.0543 0.5181 0.5141 0.051 Uiso 1 1 calc R
C22 C 0.12653(6) 0.5960(2) 0.56427(8) 0.0347(4) Uani 1 1 d .
C23 C 0.16905(7) 0.6915(2) 0.56330(9) 0.0427(4) Uani 1 1 d .
H23A H 0.1722 0.7309 0.5243 0.051 Uiso 1 1 calc R
C24 C 0.20675(7) 0.7300(2) 0.61801(9) 0.0487(5) Uani 1 1 d .
H24A H 0.2356 0.7956 0.6165 0.058 Uiso 1 1 calc R
C25 C 0.20267(8) 0.6733(2) 0.67478(9) 0.0471(5) Uani 1 1 d .
H25A H 0.2286 0.7001 0.7125 0.057 Uiso 1 1 calc R
C26 C 0.16094(8) 0.5779(2) 0.67679(9) 0.0489(5) Uani 1 1 d .
H26A H 0.1582 0.5385 0.7160 0.059 Uiso 1 1 calc R
C27 C 0.12283(7) 0.5389(2) 0.62173(9) 0.0403(4) Uani 1 1 d .
H27A H 0.0941 0.4728 0.6234 0.048 Uiso 1 1 calc R

loop_
_atom_site_aniso_label
_atom_site_aniso_U_11
_atom_site_aniso_U_22
_atom_site_aniso_U_33
_atom_site_aniso_U_23
_atom_site_aniso_U_13
_atom_site_aniso_U_12
O1 0.0713(10) 0.0459(9) 0.1127(13) 0.0379(9) 0.0405(10) 0.0099(7)
O2 0.0350(7) 0.0469(8) 0.0414(7) -0.0017(6) 0.0009(6) -0.0020(6)
O3 0.0350(7) 0.0543(8) 0.0433(8) -0.0032(6) 0.0021(6) -0.0083(6)
O4 0.0388(7) 0.0385(7) 0.0410(7) 0.0075(5) 0.0153(6) -0.0038(5)
O5 0.0318(6) 0.0311(6) 0.0449(7) 0.0100(5) 0.0068(5) 0.0010(5)
N1 0.0277(7) 0.0287(7) 0.0283(7) 0.0039(6) 0.0088(6) -0.0009(5)
C1 0.0317(9) 0.0293(8) 0.0285(9) 0.0011(6) 0.0107(7) -0.0016(7)
C2 0.0377(9) 0.0404(10) 0.0268(9) 0.0027(7) 0.0091(7) -0.0046(8)
C3 0.0387(10) 0.0345(10) 0.0370(10) 0.0097(8) 0.0011(8) -0.0023(8)
C4 0.0433(10) 0.0299(9) 0.0348(9) -0.0018(7) 0.0093(8) 0.0027(7)
C5 0.0307(9) 0.0315(9) 0.0283(9) 0.0008(7) 0.0095(7) 0.0026(7)
C6 0.0315(8) 0.0251(8) 0.0306(9) 0.0051(6) 0.0100(7) 0.0005(7)
C7 0.0315(9) 0.0273(8) 0.0372(9) 0.0016(7) 0.0112(7) 0.0035(7)
C8 0.0377(9) 0.0297(9) 0.0342(9) -0.0018(7) 0.0079(8) 0.0024(7)
C9 0.0326(9) 0.0276(9) 0.0374(10) 0.0039(7) 0.0034(8) -0.0033(7)
C10 0.0304(9) 0.0422(10) 0.0420(10) 0.0055(8) 0.0120(8) -0.0018(8)
C11 0.0364(9) 0.0384(10) 0.0344(9) 0.0014(7) 0.0152(8) -0.0016(7)
C12 0.0490(12) 0.0777(16) 0.0544(14) -0.0261(12) -0.0020(10) 0.0022(11)
C13 0.0283(8) 0.0294(8) 0.0286(8) 0.0035(7) 0.0105(7) -0.0001(6)
C14 0.0318(9) 0.0344(9) 0.0413(10) 0.0028(7) 0.0127(8) 0.0051(7)
C15 0.0264(9) 0.0435(10) 0.0443(11) 0.0079(8) 0.0076(8) 0.0030(8)
C16 0.0292(9) 0.0417(10) 0.0302(9) 0.0045(7) 0.0055(7) -0.0072(7)
C17 0.0327(9) 0.0311(9) 0.0347(9) -0.0004(7) 0.0116(7) -0.0021(7)
C18 0.0256(8) 0.0325(9) 0.0319(9) 0.0030(7) 0.0083(7) 0.0001(7)
C19 0.0479(11) 0.0608(13) 0.0453(12) -0.0127(10) 0.0097(9) -0.0190(10)
C20 0.0293(8) 0.0296(9) 0.0292(9) -0.0004(7) 0.0056(7) -0.0025(7)
C21 0.0403(10) 0.0273(9) 0.0547(12) 0.0134(8) 0.0058(9) -0.0014(8)
C22 0.0323(9) 0.0265(8) 0.0437(10) 0.0089(7) 0.0088(8) 0.0043(7)
C23 0.0383(10) 0.0431(11) 0.0435(11) 0.0149(8) 0.0071(9) -0.0044(8)
C24 0.0385(10) 0.0440(11) 0.0565(13) 0.0135(9) 0.0031(9) -0.0038(9)
C25 0.0498(11) 0.0400(11) 0.0439(11) 0.0014(9) 0.0022(9) 0.0064(9)
C26 0.0648(13) 0.0453(11) 0.0411(11) 0.0059(9) 0.0227(10) 0.0092(10)
C27 0.0401(10) 0.0311(9) 0.0546(12) 0.0060(8) 0.0216(9) 0.0048(8)

loop_
_atom_type_symbol
_atom_type_description
_atom_type_scat_dispersion_real
_atom_type_scat_dispersion_imag
_atom_type_scat_source
C C 0.0033 0.0016 'International Tables Vol C Tables 4.2.6.8 and 6.1.1.4'
H H 0.0000 0.0000 'International Tables Vol C Tables 4.2.6.8 and 6.1.1.4'
N N 0.0061 0.0033 'International Tables Vol C Tables 4.2.6.8 and 6.1.1.4'
O O 0.0106 0.0060 'International Tables Vol C Tables 4.2.6.8 and 6.1.1.4'

loop_
_geom_angle_atom_site_label_1
_geom_angle_atom_site_label_2
_geom_angle_atom_site_label_3
_geom_angle
C9 O2 C12 117.61(14)
C16 O3 C19 117.12(14)
C20 O5 C21 117.57(13)
C20 N1 C5 117.17(12)
C20 N1 C1 120.47(13)
C5 N1 C1 121.98(12)
N1 C1 C6 111.93(12)
N1 C1 C2 110.29(13)
C6 C1 C2 112.75(13)
N1 C1 H1A 107.2
C6 C1 H1A 107.2
C2 C1 H1A 107.2
C3 C2 C1 113.71(13)
C3 C2 H2A 108.8
C1 C2 H2A 108.8
C3 C2 H2B 108.8
C1 C2 H2B 108.8
H2A C2 H2B 107.7
O1 C3 C2 122.90(17)
O1 C3 C4 121.44(17)
C2 C3 C4 115.66(14)
C3 C4 C5 114.82(14)
C3 C4 H4A 108.6
C5 C4 H4A 108.6
C3 C4 H4B 108.6
C5 C4 H4B 108.6
H4A C4 H4B 107.5
N1 C5 C13 112.29(13)
N1 C5 C4 109.92(13)
C13 C5 C4 114.20(13)
N1 C5 H5A 106.6
C13 C5 H5A 106.6
C4 C5 H5A 106.6
C7 C6 C11 117.83(15)
C7 C6 C1 122.91(14)
C11 C6 C1 119.17(14)
C6 C7 C8 121.51(15)
C6 C7 H7A 119.2
C8 C7 H7A 119.2
C9 C8 C7 119.59(15)
C9 C8 H8A 120.2
C7 C8 H8A 120.2
O2 C9 C8 124.65(15)
O2 C9 C10 115.41(15)
C8 C9 C10 119.93(16)
C11 C10 C9 119.90(16)
C11 C10 H10A 120.0
C9 C10 H10A 120.0
C10 C11 C6 121.20(15)
C10 C11 H11A 119.4
C6 C11 H11A 119.4
O2 C12 H12A 109.5
O2 C12 H12B 109.5
H12A C12 H12B 109.5
O2 C12 H12C 109.5
H12A C12 H12C 109.5
H12B C12 H12C 109.5
C18 C13 C14 117.54(15)
C18 C13 C5 122.67(14)
C14 C13 C5 119.71(14)
C15 C14 C13 121.14(16)
C15 C14 H14A 119.4
C13 C14 H14A 119.4
C14 C15 C16 120.33(15)
C14 C15 H15A 119.8
C16 C15 H15A 119.8
O3 C16 C17 124.49(16)
O3 C16 C15 115.84(15)
C17 C16 C15 119.68(15)
C16 C17 C18 119.17(15)
C16 C17 H17A 120.4
C18 C17 H17A 120.4
C13 C18 C17 122.13(15)
C13 C18 H18A 118.9
C17 C18 H18A 118.9
O3 C19 H19A 109.5
O3 C19 H19B 109.5
H19A C19 H19B 109.5
O3 C19 H19C 109.5
H19A C19 H19C 109.5
H19B C19 H19C 109.5
O4 C20 O5 124.67(15)
O4 C20 N1 124.21(15)
O5 C20 N1 111.12(13)
O5 C21 C22 110.45(13)
O5 C21 H21A 109.6
C22 C21 H21A 109.6
O5 C21 H21B 109.6
C22 C21 H21B 109.6
H21A C21 H21B 108.1
C27 C22 C23 118.50(17)
C27 C22 C21 120.32(16)
C23 C22 C21 121.14(16)
C24 C23 C22 121.06(17)
C24 C23 H23A 119.5
C22 C23 H23A 119.5
C25 C24 C23 120.04(18)
C25 C24 H24A 120.0
C23 C24 H24A 120.0
C24 C25 C26 119.86(19)
C24 C25 H25A 120.1
C26 C25 H25A 120.1
C25 C26 C27 120.27(17)
C25 C26 H26A 119.9
C27 C26 H26A 119.9
C22 C27 C26 120.26(17)
C22 C27 H27A 119.9
C26 C27 H27A 119.9

loop_
_geom_bond_atom_site_label_1
_geom_bond_atom_site_label_2
_geom_bond_distance
O1 C3 1.208(2)
O2 C9 1.373(2)
O2 C12 1.412(2)
O3 C16 1.3713(19)
O3 C19 1.431(2)
O4 C20 1.2173(18)
O5 C20 1.3441(19)
O5 C21 1.4548(19)
N1 C20 1.357(2)
N1 C5 1.4635(19)
N1 C1 1.4743(19)
C1 C6 1.518(2)
C1 C2 1.534(2)
C1 H1A 1.0000
C2 C3 1.493(2)
C2 H2A 0.9900
C2 H2B 0.9900
C3 C4 1.495(2)
C4 C5 1.533(2)
C4 H4A 0.9900
C4 H4B 0.9900
C5 C13 1.526(2)
C5 H5A 1.0000
C6 C7 1.384(2)
C6 C11 1.398(2)
C7 C8 1.387(2)
C7 H7A 0.9500
C8 C9 1.379(2)
C8 H8A 0.9500
C9 C10 1.389(2)
C10 C11 1.374(2)
C10 H10A 0.9500
C11 H11A 0.9500
C12 H12A 0.9800
C12 H12B 0.9800
C12 H12C 0.9800
C13 C18 1.385(2)
C13 C14 1.397(2)
C14 C15 1.377(2)
C14 H14A 0.9500
C15 C16 1.391(2)
C15 H15A 0.9500
C16 C17 1.384(2)
C17 C18 1.390(2)
C17 H17A 0.9500
C18 H18A 0.9500
C19 H19A 0.9800
C19 H19B 0.9800
C19 H19C 0.9800
C21 C22 1.502(2)
C21 H21A 0.9900
C21 H21B 0.9900
C22 C27 1.388(2)
C22 C23 1.388(2)
C23 C24 1.378(3)
C23 H23A 0.9500
C24 C25 1.375(3)
C24 H24A 0.9500
C25 C26 1.376(3)
C25 H25A 0.9500
C26 C27 1.390(3)
C26 H26A 0.9500
C27 H27A 0.9500

loop_
_geom_torsion_atom_site_label_1
_geom_torsion_atom_site_label_2
_geom_torsion_atom_site_label_3
_geom_torsion_atom_site_label_4
_geom_torsion
C20 N1 C1 C6 -70.23(18)
C5 N1 C1 C6 117.11(15)
C20 N1 C1 C2 163.38(14)
C5 N1 C1 C2 -9.29(19)
N1 C1 C2 C3 49.24(18)
C6 C1 C2 C3 -76.69(17)
C1 C2 C3 O1 140.00(19)
C1 C2 C3 C4 -39.2(2)
O1 C3 C4 C5 170.32(17)
C2 C3 C4 C5 -10.4(2)
C20 N1 C5 C13 -82.67(16)
C1 N1 C5 C13 90.23(16)
C20 N1 C5 C4 149.03(14)
C1 N1 C5 C4 -38.07(19)
C3 C4 C5 N1 48.06(19)
C3 C4 C5 C13 -79.18(18)
N1 C1 C6 C7 -24.0(2)
C2 C1 C6 C7 101.02(17)
N1 C1 C6 C11 152.63(14)
C2 C1 C6 C11 -82.33(18)
C11 C6 C7 C8 -1.5(2)
C1 C6 C7 C8 175.23(14)
C6 C7 C8 C9 0.0(2)
C12 O2 C9 C8 -3.1(2)
C12 O2 C9 C10 178.41(17)
C7 C8 C9 O2 -176.85(15)
C7 C8 C9 C10 1.6(2)
O2 C9 C10 C11 176.85(15)
C8 C9 C10 C11 -1.7(2)
C9 C10 C11 C6 0.3(3)
C7 C6 C11 C10 1.3(2)
C1 C6 C11 C10 -175.50(15)
N1 C5 C13 C18 -1.7(2)
C4 C5 C13 C18 124.32(16)
N1 C5 C13 C14 174.84(13)
C4 C5 C13 C14 -59.15(19)
C18 C13 C14 C15 -1.3(2)
C5 C13 C14 C15 -178.01(14)
C13 C14 C15 C16 0.6(3)
C19 O3 C16 C17 -3.4(2)
C19 O3 C16 C15 176.89(15)
C14 C15 C16 O3 179.92(14)
C14 C15 C16 C17 0.2(2)
O3 C16 C17 C18 -179.86(14)
C15 C16 C17 C18 -0.2(2)
C14 C13 C18 C17 1.4(2)
C5 C13 C18 C17 177.96(14)
C16 C17 C18 C13 -0.6(2)
C21 O5 C20 O4 -5.1(2)
C21 O5 C20 N1 175.42(13)
C5 N1 C20 O4 -7.0(2)
C1 N1 C20 O4 179.99(14)
C5 N1 C20 O5 172.49(13)
C1 N1 C20 O5 -0.5(2)
C20 O5 C21 C22 -110.14(16)
O5 C21 C22 C27 142.12(15)
O5 C21 C22 C23 -40.1(2)
C27 C22 C23 C24 -0.4(3)
C21 C22 C23 C24 -178.20(17)
C22 C23 C24 C25 0.1(3)
C23 C24 C25 C26 0.2(3)
C24 C25 C26 C27 -0.2(3)
C23 C22 C27 C26 0.3(3)
C21 C22 C27 C26 178.19(16)
C25 C26 C27 C22 -0.1(3)
